data_4071637
loop_
_publ_author_name
'Araki, Kenjirou'
'Kuwata, Shigeki'
'Ikariya, Takao'

_publ_section_title
;
 Isolation and Interconversion of ProticN-Heterocyclic Carbene and
 Imidazolyl Complexes: Application to Catalytic Dehydrative Condensation
 ofN-(2-Pyridyl)benzimidazole and Allyl Alcohol
;
_journal_issue 10
_journal_name_full Organometallics
_journal_page_first 2176
_journal_paper_doi 10.1021/om800285n
_journal_volume 27
_journal_year 2008
_chemical_formula_moiety 'C28 H36 Cl N3 O1.50 Ru '
_chemical_formula_sum 'C28 H36 Cl N3 O1.5 Ru'
_chemical_formula_weight 575.13
_space_group_IT_number 14
_symmetry_cell_setting monoclinic
_symmetry_Int_Tables_number 14
_symmetry_space_group_name_Hall '-P 2yn'
_symmetry_space_group_name_H-M 'P 1 21/n 1'
_cell_angle_alpha 90.0000
_cell_angle_beta 91.024(10)
_cell_angle_gamma 90.0000
_cell_formula_units_Z 8
_cell_length_a 12.033(7)
_cell_length_b 15.396(10)
_cell_length_c 28.972(17)
_cell_measurement_reflns_used 15705
_cell_measurement_temperature 193.1
_cell_measurement_theta_max 30.5
_cell_measurement_theta_min 1.7
_cell_volume 5366(6)
_computing_cell_refinement CrystalClear
_computing_data_collection CrystalClear
_computing_data_reduction CrystalStructure
_computing_publication_material 'CrystalStructure 3.8'
_computing_structure_refinement CRYSTALS
_computing_structure_solution 'DIRDIF99 (PATTY)'
_diffrn_detector_area_resol_mean 7.31
_diffrn_measured_fraction_theta_full 0.984
_diffrn_measured_fraction_theta_max 0.916
_diffrn_measurement_device_type 'Rigaku Saturn'
_diffrn_measurement_method \w
_diffrn_radiation_type 'Mo K\a'
_diffrn_radiation_wavelength 0.71070
_diffrn_reflns_av_R_equivalents 0.067
_diffrn_reflns_limit_h_max 17
_diffrn_reflns_limit_h_min -16
_diffrn_reflns_limit_k_max 21
_diffrn_reflns_limit_k_min -20
_diffrn_reflns_limit_l_max 40
_diffrn_reflns_limit_l_min -41
_diffrn_reflns_number 53442
_diffrn_reflns_theta_full 27.50
_diffrn_reflns_theta_max 30.65
_exptl_absorpt_coefficient_mu 0.711
_exptl_absorpt_correction_T_max 0.701
_exptl_absorpt_correction_T_min 0.520
_exptl_absorpt_correction_type multi-scan
_exptl_absorpt_process_details 'Jacobson, R. (1998) Private communication'
_exptl_crystal_colour brown
_exptl_crystal_density_diffrn 1.424
_exptl_crystal_density_method 'not measured'
_exptl_crystal_description block
_exptl_crystal_F_000 2384.00
_exptl_crystal_size_max 0.50
_exptl_crystal_size_mid 0.50
_exptl_crystal_size_min 0.50
_refine_diff_density_max 1.75
_refine_diff_density_min -1.02
_refine_ls_extinction_method none
_refine_ls_goodness_of_fit_ref 1.006
_refine_ls_hydrogen_treatment constr
_refine_ls_number_parameters 694
_refine_ls_number_reflns 12110
_refine_ls_R_factor_gt 0.0565
_refine_ls_shift/su_max 0.0000
_refine_ls_structure_factor_coef Fsqd
_refine_ls_weighting_details 'w = 1/[0.0006Fo^2^ + 1.1000\s(Fo^2^)]/(4Fo^2^)'
_refine_ls_weighting_scheme calc
_refine_ls_wR_factor_ref 0.1445
_reflns_number_gt 7739
_reflns_number_total 12137
_reflns_threshold_expression F^2^>2.0\s(F^2^)
_cod_data_source_file om800285n-file004.cif
_cod_data_source_block '__2.1.5THF'
_cod_original_formula_sum 'C28 H36 Cl N3 O1.50 Ru '
_cod_database_code 4071637

loop_
_symmetry_equiv_pos_site_id
_symmetry_equiv_pos_as_xyz
1 +X,+Y,+Z
2 1/2-X,1/2+Y,1/2-Z
3 -X,-Y,-Z
4 1/2+X,1/2-Y,1/2+Z

loop_
_atom_site_label
_atom_site_type_symbol
_atom_site_fract_x
_atom_site_fract_y
_atom_site_fract_z
_atom_site_U_iso_or_equiv
_atom_site_adp_type
_atom_site_occupancy
_atom_site_symmetry_multiplicity
_atom_site_calc_flag
_atom_site_refinement_flags
Ru(1) Ru 0.89096(3) 0.76177(2) 0.511660(10) 0.03021(10) Uani 1.00 1 d .
Ru(2) Ru 0.99204(3) 0.73359(3) 0.717370(10) 0.03134(10) Uani 1.00 1 d .
Cl(1) Cl 1.05112(10) 0.66913(8) 0.53422(5) 0.0424(3) Uani 1.00 1 d .
Cl(2) Cl 0.84034(10) 0.83571(8) 0.69659(4) 0.0406(3) Uani 1.00 1 d .
O(1) O 0.9534(5) 0.8517(4) 0.9822(2) 0.100(2) Uani 1.00 1 d .
O(2) O 1.0604(9) 0.5135(6) 0.8909(5) 0.270(6) Uani 1.00 1 d .
O(3) O 1.0981(8) 0.3085(8) 0.6755(2) 0.168(4) Uani 1.00 1 d .
N(1) N 0.7598(3) 0.7349(2) 0.60329(13) 0.0339(10) Uani 1.00 1 d .
N(2) N 0.7241(3) 0.6435(2) 0.54754(13) 0.0318(10) Uani 1.00 1 d .
N(3) N 0.8217(3) 0.6498(2) 0.48082(13) 0.0345(10) Uani 1.00 1 d .
N(4) N 0.9611(3) 0.6080(2) 0.63324(13) 0.0333(10) Uani 1.00 1 d .
N(5) N 0.8696(3) 0.5750(2) 0.69549(13) 0.0330(10) Uani 1.00 1 d .
N(6) N 0.8708(3) 0.6693(2) 0.75637(14) 0.0352(11) Uani 1.00 1 d .
C(1) C 1.0002(4) 0.8775(3) 0.50689(19) 0.0395(13) Uani 1.00 1 d .
C(2) C 0.9015(4) 0.9000(3) 0.52986(18) 0.0386(13) Uani 1.00 1 d .
C(3) C 0.8094(4) 0.8850(3) 0.49836(18) 0.0379(13) Uani 1.00 1 d .
C(4) C 0.8547(4) 0.8536(3) 0.45571(17) 0.0381(13) Uani 1.00 1 d .
C(5) C 0.9723(4) 0.8492(3) 0.46071(17) 0.0385(13) Uani 1.00 1 d .
C(6) C 1.1177(4) 0.8862(4) 0.5260(2) 0.0561(18) Uani 1.00 1 d .
C(7) C 0.8936(5) 0.9412(3) 0.57694(19) 0.0545(18) Uani 1.00 1 d .
C(8) C 0.6895(4) 0.9085(4) 0.5069(2) 0.0589(19) Uani 1.00 1 d .
C(9) C 0.7881(5) 0.8358(4) 0.4124(2) 0.0582(19) Uani 1.00 1 d .
C(10) C 1.0524(5) 0.8216(3) 0.4236(2) 0.0590(18) Uani 1.00 1 d .
C(11) C 0.7907(3) 0.7151(2) 0.55962(16) 0.0311(12) Uani 1.00 1 d .
C(12) C 0.6771(3) 0.6786(3) 0.61929(16) 0.0333(12) Uani 1.00 1 d .
C(13) C 0.6249(4) 0.6757(3) 0.66157(18) 0.0401(14) Uani 1.00 1 d .
C(14) C 0.5431(4) 0.6118(3) 0.66685(19) 0.0455(15) Uani 1.00 1 d .
C(15) C 0.5162(4) 0.5554(3) 0.6310(2) 0.0510(17) Uani 1.00 1 d .
C(16) C 0.5698(4) 0.5583(3) 0.58872(19) 0.0454(15) Uani 1.00 1 d .
C(17) C 0.6526(3) 0.6201(3) 0.58357(16) 0.0342(12) Uani 1.00 1 d .
C(18) C 0.7472(4) 0.6038(3) 0.50519(16) 0.0337(12) Uani 1.00 1 d .
C(19) C 0.6999(4) 0.5263(3) 0.48939(17) 0.0393(14) Uani 1.00 1 d .
C(20) C 0.7320(4) 0.4949(3) 0.44698(19) 0.0459(15) Uani 1.00 1 d .
C(21) C 0.8076(4) 0.5413(3) 0.42108(18) 0.0451(15) Uani 1.00 1 d .
C(22) C 0.8517(4) 0.6171(3) 0.43959(18) 0.0442(15) Uani 1.00 1 d .
C(23) C 1.1313(4) 0.8165(5) 0.6986(2) 0.0595(19) Uani 1.00 1 d .
C(24) C 1.1668(4) 0.7289(6) 0.7006(2) 0.078(2) Uani 1.00 1 d .
C(25) C 1.1516(5) 0.7000(4) 0.7474(2) 0.066(2) Uani 1.00 1 d .
C(26) C 1.1144(4) 0.7723(4) 0.7728(2) 0.0557(18) Uani 1.00 1 d .
C(27) C 1.1023(4) 0.8417(3) 0.7444(2) 0.0485(16) Uani 1.00 1 d .
C(28) C 1.1357(8) 0.8783(9) 0.6581(3) 0.165(5) Uani 1.00 1 d .
C(29) C 1.2162(6) 0.6799(10) 0.6614(4) 0.228(6) Uani 1.00 1 d .
C(30) C 1.1876(8) 0.6139(6) 0.7676(5) 0.202(6) Uani 1.00 1 d .
C(31) C 1.0971(7) 0.7729(8) 0.8253(2) 0.136(4) Uani 1.00 1 d .
C(32) C 1.0616(6) 0.9314(5) 0.7589(4) 0.119(3) Uani 1.00 1 d .
C(33) C 0.9426(3) 0.6372(2) 0.67635(16) 0.0323(12) Uani 1.00 1 d .
C(34) C 0.9017(3) 0.5318(3) 0.62333(16) 0.0344(12) Uani 1.00 1 d .
C(35) C 0.8962(4) 0.4823(3) 0.58318(17) 0.0391(14) Uani 1.00 1 d .
C(36) C 0.8294(4) 0.4091(3) 0.58403(19) 0.0469(15) Uani 1.00 1 d .
C(37) C 0.7722(5) 0.3860(3) 0.6234(2) 0.0522(17) Uani 1.00 1 d .
C(38) C 0.7781(4) 0.4353(3) 0.66388(19) 0.0456(15) Uani 1.00 1 d .
C(39) C 0.8433(3) 0.5098(2) 0.66287(16) 0.0321(12) Uani 1.00 1 d .
C(40) C 0.8277(4) 0.5941(3) 0.73929(16) 0.0333(12) Uani 1.00 1 d .
C(41) C 0.7517(4) 0.5436(3) 0.76267(17) 0.0407(14) Uani 1.00 1 d .
C(42) C 0.7142(4) 0.5733(3) 0.80441(19) 0.0492(16) Uani 1.00 1 d .
C(43) C 0.7524(4) 0.6520(4) 0.82156(19) 0.0514(17) Uani 1.00 1 d .
C(44) C 0.8300(4) 0.6973(3) 0.79699(18) 0.0448(15) Uani 1.00 1 d .
C(45) C 0.8961(12) 0.7827(7) 1.0053(3) 0.140(5) Uani 1.00 1 d .
C(46) C 0.8944(8) 0.7054(6) 0.9769(5) 0.145(4) Uani 1.00 1 d .
C(47) C 0.9516(6) 0.7271(4) 0.9326(2) 0.074(2) Uani 1.00 1 d .
C(48) C 1.0057(7) 0.8099(5) 0.9448(3) 0.088(2) Uani 1.00 1 d .
C(49) C 0.9609(11) 0.5095(7) 0.8689(5) 0.191(6) Uani 1.00 1 d .
C(50) C 0.9325(6) 0.4234(6) 0.8592(3) 0.094(3) Uani 1.00 1 d .
C(51) C 1.0259(8) 0.3720(6) 0.8817(3) 0.111(3) Uani 1.00 1 d .
C(52) C 1.0887(8) 0.4386(7) 0.9076(4) 0.123(4) Uani 1.00 1 d .
C(53) C 1.0304(12) 0.2595(9) 0.7016(5) 0.162(6) Uani 1.00 1 d .
C(54) C 1.0207(12) 0.2989(8) 0.7464(3) 0.149(5) Uani 1.00 1 d .
C(55) C 1.0709(9) 0.3855(6) 0.7418(3) 0.108(3) Uani 1.00 1 d .
C(56) C 1.1110(8) 0.3890(8) 0.6956(3) 0.111(4) Uani 1.00 1 d .
H(1) H 0.7905 0.7813 0.6209 0.041 Uiso 1.00 1 c R
H(2) H 1.1155 0.9079 0.5567 0.067 Uiso 1.00 1 c R
H(3) H 1.1584 0.9251 0.5073 0.067 Uiso 1.00 1 c R
H(4) H 1.1528 0.8309 0.5261 0.067 Uiso 1.00 1 c R
H(5) H 0.8182 0.9550 0.5828 0.066 Uiso 1.00 1 c R
H(6) H 0.9369 0.9928 0.5779 0.066 Uiso 1.00 1 c R
H(7) H 0.9204 0.9018 0.5998 0.066 Uiso 1.00 1 c R
H(8) H 0.6454 0.8954 0.4803 0.071 Uiso 1.00 1 c R
H(9) H 0.6844 0.9688 0.5135 0.071 Uiso 1.00 1 c R
H(10) H 0.6633 0.8762 0.5325 0.071 Uiso 1.00 1 c R
H(11) H 0.8361 0.8156 0.3890 0.070 Uiso 1.00 1 c R
H(12) H 0.7526 0.8877 0.4023 0.070 Uiso 1.00 1 c R
H(13) H 0.7336 0.7929 0.4184 0.070 Uiso 1.00 1 c R
H(14) H 1.1264 0.8235 0.4355 0.071 Uiso 1.00 1 c R
H(15) H 1.0457 0.8599 0.3980 0.071 Uiso 1.00 1 c R
H(16) H 1.0352 0.7641 0.4139 0.071 Uiso 1.00 1 c R
H(17) H 0.6438 0.7150 0.6857 0.048 Uiso 1.00 1 c R
H(18) H 0.5056 0.6070 0.6953 0.055 Uiso 1.00 1 c R
H(19) H 0.4595 0.5134 0.6353 0.061 Uiso 1.00 1 c R
H(20) H 0.5504 0.5194 0.5644 0.054 Uiso 1.00 1 c R
H(21) H 0.6470 0.4961 0.5073 0.047 Uiso 1.00 1 c R
H(22) H 0.7023 0.4417 0.4355 0.055 Uiso 1.00 1 c R
H(23) H 0.8286 0.5216 0.3914 0.054 Uiso 1.00 1 c R
H(24) H 0.9059 0.6475 0.4225 0.053 Uiso 1.00 1 c R
H(25) H 1.0088 0.6359 0.6121 0.040 Uiso 1.00 1 c R
H(26) H 1.1629 0.8488 0.6318 0.197 Uiso 1.00 1 c R
H(27) H 1.1834 0.9256 0.6656 0.197 Uiso 1.00 1 c R
H(28) H 1.0629 0.8994 0.6516 0.197 Uiso 1.00 1 c R
H(29) H 1.2356 0.6230 0.6714 0.274 Uiso 1.00 1 c R
H(30) H 1.2808 0.7091 0.6513 0.274 Uiso 1.00 1 c R
H(31) H 1.1636 0.6762 0.6366 0.274 Uiso 1.00 1 c R
H(32) H 1.1717 0.6131 0.7996 0.240 Uiso 1.00 1 c R
H(33) H 1.2652 0.6066 0.7636 0.240 Uiso 1.00 1 c R
H(34) H 1.1486 0.5680 0.7525 0.240 Uiso 1.00 1 c R
H(35) H 1.0689 0.8277 0.8344 0.163 Uiso 1.00 1 c R
H(36) H 1.1661 0.7624 0.8407 0.163 Uiso 1.00 1 c R
H(37) H 1.0457 0.7287 0.8330 0.163 Uiso 1.00 1 c R
H(38) H 1.0621 0.9694 0.7331 0.142 Uiso 1.00 1 c R
H(39) H 1.1097 0.9535 0.7825 0.142 Uiso 1.00 1 c R
H(40) H 0.9883 0.9271 0.7703 0.142 Uiso 1.00 1 c R
H(41) H 0.9364 0.4980 0.5565 0.047 Uiso 1.00 1 c R
H(42) H 0.8224 0.3740 0.5572 0.056 Uiso 1.00 1 c R
H(43) H 0.7277 0.3351 0.6228 0.063 Uiso 1.00 1 c R
H(44) H 0.7395 0.4187 0.6908 0.055 Uiso 1.00 1 c R
H(45) H 0.7259 0.4901 0.7502 0.049 Uiso 1.00 1 c R
H(46) H 0.6626 0.5400 0.8214 0.059 Uiso 1.00 1 c R
H(47) H 0.7252 0.6745 0.8497 0.062 Uiso 1.00 1 c R
H(48) H 0.8569 0.7507 0.8092 0.054 Uiso 1.00 1 c R
H(49) H 0.9336 0.7702 1.0337 0.169 Uiso 1.00 1 c R
H(50) H 0.8220 0.8004 1.0113 0.169 Uiso 1.00 1 c R
H(51) H 0.9321 0.6592 0.9923 0.175 Uiso 1.00 1 c R
H(52) H 0.8196 0.6887 0.9704 0.175 Uiso 1.00 1 c R
H(53) H 1.0047 0.6839 0.9250 0.088 Uiso 1.00 1 c R
H(54) H 0.8999 0.7338 0.9077 0.088 Uiso 1.00 1 c R
H(55) H 1.0023 0.8473 0.9187 0.106 Uiso 1.00 1 c R
H(56) H 1.0812 0.7991 0.9530 0.107 Uiso 1.00 1 c R
H(57) H 0.9067 0.5317 0.8892 0.227 Uiso 1.00 1 c R
H(58) H 0.9624 0.5441 0.8417 0.227 Uiso 1.00 1 c R
H(59) H 0.8623 0.4075 0.8710 0.112 Uiso 1.00 1 c R
H(60) H 0.9319 0.4156 0.8267 0.112 Uiso 1.00 1 c R
H(61) H 0.9981 0.3295 0.9023 0.133 Uiso 1.00 1 c R
H(62) H 1.0717 0.3447 0.8596 0.133 Uiso 1.00 1 c R
H(63) H 1.1663 0.4311 0.9037 0.147 Uiso 1.00 1 c R
H(64) H 1.0720 0.4355 0.9395 0.147 Uiso 1.00 1 c R
H(65) H 0.9589 0.2559 0.6873 0.195 Uiso 1.00 1 c R
H(66) H 1.0608 0.2028 0.7049 0.195 Uiso 1.00 1 c R
H(67) H 0.9449 0.3035 0.7548 0.179 Uiso 1.00 1 c R
H(68) H 1.0601 0.2659 0.7691 0.179 Uiso 1.00 1 c R
H(69) H 1.0166 0.4293 0.7464 0.130 Uiso 1.00 1 c R
H(70) H 1.1303 0.3928 0.7634 0.130 Uiso 1.00 1 c R
H(71) H 1.1875 0.4042 0.6962 0.134 Uiso 1.00 1 c R
H(72) H 1.0701 0.4311 0.6783 0.134 Uiso 1.00 1 c R

loop_
_atom_site_aniso_label
_atom_site_aniso_U_11
_atom_site_aniso_U_22
_atom_site_aniso_U_33
_atom_site_aniso_U_12
_atom_site_aniso_U_13
_atom_site_aniso_U_23
Ru(1) 0.0323(2) 0.0270(2) 0.0315(2) -0.00227(15) 0.00471(15) 0.00194(16)
Ru(2) 0.0319(2) 0.0289(2) 0.0332(2) -0.00010(15) 0.00196(15) -0.00401(16)
Cl(1) 0.0408(6) 0.0374(6) 0.0492(7) 0.0062(5) 0.0072(5) 0.0086(5)
Cl(2) 0.0410(6) 0.0340(6) 0.0467(7) 0.0065(5) -0.0037(5) -0.0059(5)
O(1) 0.111(4) 0.089(4) 0.101(4) 0.005(3) 0.019(3) -0.016(3)
O(2) 0.221(11) 0.104(6) 0.48(2) -0.043(6) -0.239(13) 0.014(9)
O(3) 0.168(8) 0.231(11) 0.105(6) -0.057(8) 0.033(5) -0.057(6)
N(1) 0.038(2) 0.0298(19) 0.033(2) -0.0020(17) 0.0054(16) -0.0010(16)
N(2) 0.034(2) 0.029(2) 0.032(2) -0.0034(16) -0.0012(16) 0.0015(16)
N(3) 0.033(2) 0.034(2) 0.037(2) -0.0014(16) 0.0010(16) 0.0022(17)
N(4) 0.041(2) 0.028(2) 0.031(2) -0.0003(16) 0.0061(16) -0.0029(16)
N(5) 0.038(2) 0.028(2) 0.033(2) 0.0001(16) 0.0030(16) -0.0031(16)
N(6) 0.037(2) 0.030(2) 0.038(2) -0.0002(16) 0.0028(17) -0.0049(17)
C(1) 0.030(2) 0.030(2) 0.059(3) -0.0055(19) 0.001(2) 0.009(2)
C(2) 0.049(3) 0.022(2) 0.045(2) -0.006(2) 0.006(2) 0.002(2)
C(3) 0.039(2) 0.025(2) 0.051(3) 0.0056(19) 0.003(2) 0.004(2)
C(4) 0.044(2) 0.030(2) 0.040(2) 0.001(2) -0.004(2) 0.006(2)
C(5) 0.049(2) 0.029(2) 0.038(2) -0.001(2) 0.014(2) 0.005(2)
C(6) 0.039(3) 0.055(3) 0.075(4) -0.013(2) -0.007(2) 0.016(3)
C(7) 0.075(4) 0.041(3) 0.048(3) -0.009(2) 0.004(2) -0.006(2)
C(8) 0.047(3) 0.056(3) 0.074(4) 0.007(2) 0.010(2) 0.007(3)
C(9) 0.069(4) 0.056(3) 0.050(3) -0.000(3) -0.002(2) 0.004(2)
C(10) 0.066(3) 0.041(3) 0.072(4) -0.005(2) 0.032(3) 0.001(2)
C(11) 0.033(2) 0.027(2) 0.033(2) 0.0001(17) 0.0017(18) 0.0018(18)
C(12) 0.033(2) 0.032(2) 0.036(2) 0.0039(18) 0.0039(19) 0.0052(19)
C(13) 0.042(2) 0.036(2) 0.042(2) -0.002(2) 0.007(2) -0.001(2)
C(14) 0.048(3) 0.047(3) 0.042(3) -0.001(2) 0.015(2) 0.009(2)
C(15) 0.052(3) 0.048(3) 0.053(3) -0.015(2) 0.008(2) 0.008(2)
C(16) 0.045(2) 0.041(3) 0.050(3) -0.010(2) 0.002(2) 0.004(2)
C(17) 0.036(2) 0.034(2) 0.033(2) -0.0025(19) -0.0002(19) 0.007(2)
C(18) 0.039(2) 0.032(2) 0.030(2) -0.0014(19) -0.0033(19) 0.0009(19)
C(19) 0.042(2) 0.033(2) 0.043(2) -0.008(2) 0.001(2) 0.002(2)
C(20) 0.052(3) 0.035(2) 0.050(3) -0.006(2) -0.007(2) -0.009(2)
C(21) 0.060(3) 0.037(2) 0.038(2) 0.001(2) 0.008(2) -0.006(2)
C(22) 0.051(3) 0.039(2) 0.042(3) -0.004(2) 0.010(2) -0.002(2)
C(23) 0.033(2) 0.095(5) 0.051(3) -0.022(3) -0.005(2) 0.021(3)
C(24) 0.026(2) 0.119(6) 0.090(5) -0.002(3) 0.001(2) -0.065(5)
C(25) 0.040(3) 0.046(3) 0.112(6) -0.002(2) -0.027(3) 0.013(3)
C(26) 0.039(2) 0.082(4) 0.046(3) -0.016(3) -0.004(2) 0.005(3)
C(27) 0.036(2) 0.043(3) 0.066(3) -0.008(2) -0.007(2) -0.011(2)
C(28) 0.099(7) 0.258(14) 0.135(8) -0.109(8) -0.035(6) 0.116(9)
C(29) 0.039(4) 0.37(2) 0.278(15) -0.002(7) 0.019(6) -0.270(15)
C(30) 0.102(7) 0.068(6) 0.43(2) -0.004(5) -0.125(11) 0.073(10)
C(31) 0.089(6) 0.266(15) 0.053(4) -0.059(8) -0.019(4) 0.014(6)
C(32) 0.068(5) 0.057(4) 0.231(11) -0.005(3) -0.027(6) -0.053(6)
C(33) 0.029(2) 0.027(2) 0.040(2) 0.0029(18) -0.0000(19) -0.0003(19)
C(34) 0.037(2) 0.028(2) 0.038(2) 0.0050(19) -0.001(2) -0.0003(19)
C(35) 0.048(2) 0.036(2) 0.034(2) 0.006(2) -0.003(2) -0.004(2)
C(36) 0.065(3) 0.035(2) 0.041(3) 0.002(2) -0.005(2) -0.007(2)
C(37) 0.068(3) 0.036(3) 0.053(3) -0.012(2) -0.000(2) -0.008(2)
C(38) 0.049(3) 0.040(3) 0.048(3) -0.008(2) 0.001(2) -0.005(2)
C(39) 0.036(2) 0.021(2) 0.039(2) 0.0031(18) -0.004(2) -0.0013(18)
C(40) 0.039(2) 0.028(2) 0.032(2) 0.0021(19) 0.0021(19) 0.0013(19)
C(41) 0.046(2) 0.035(2) 0.042(2) -0.005(2) 0.002(2) -0.000(2)
C(42) 0.052(3) 0.051(3) 0.046(3) -0.010(2) 0.012(2) -0.002(2)
C(43) 0.057(3) 0.059(3) 0.038(3) -0.007(2) 0.012(2) -0.011(2)
C(44) 0.050(3) 0.042(3) 0.043(3) -0.009(2) 0.009(2) -0.014(2)
C(45) 0.201(13) 0.117(9) 0.104(8) 0.025(8) 0.035(8) 0.041(7)
C(46) 0.080(6) 0.076(6) 0.281(16) -0.009(5) 0.038(8) 0.021(8)
C(47) 0.073(4) 0.052(4) 0.095(5) -0.002(3) -0.014(4) -0.013(3)
C(48) 0.097(6) 0.070(5) 0.099(6) -0.008(4) 0.026(4) -0.030(4)
C(49) 0.160(11) 0.092(8) 0.316(19) -0.008(7) -0.158(13) 0.018(9)
C(50) 0.066(5) 0.121(7) 0.094(6) -0.014(4) -0.009(4) -0.016(5)
C(51) 0.127(8) 0.086(6) 0.119(8) 0.001(6) -0.026(6) -0.014(5)
C(52) 0.093(7) 0.112(8) 0.163(10) 0.019(6) -0.071(7) -0.027(7)
C(53) 0.145(11) 0.139(12) 0.204(15) -0.055(9) 0.019(10) -0.055(10)
C(54) 0.218(14) 0.132(10) 0.098(8) -0.048(9) 0.064(8) 0.006(7)
C(55) 0.129(8) 0.099(7) 0.099(7) -0.019(6) 0.026(5) 0.002(5)
C(56) 0.090(6) 0.139(9) 0.106(7) 0.021(6) 0.022(5) 0.045(6)

loop_
_atom_type_symbol
_atom_type_description
_atom_type_scat_dispersion_real
_atom_type_scat_dispersion_imag
_atom_type_scat_source
C C 0.003 0.002
;
International Tables for Crystallography
(1992, Vol. C, Tables 4.2.6.8 and 6.1.1.4)
;
H H 0.000 0.000
;
International Tables for Crystallography
(1992, Vol. C, Table 6.1.1.4)
;
Cl Cl 0.148 0.159
;
International Tables for Crystallography
(1992, Vol. C, Tables 4.2.6.8 and 6.1.1.4)
;
N N 0.006 0.003
;
International Tables for Crystallography
(1992, Vol. C, Tables 4.2.6.8 and 6.1.1.4)
;
O O 0.011 0.006
;
International Tables for Crystallography
(1992, Vol. C, Tables 4.2.6.8 and 6.1.1.4)
;
Ru Ru -1.259 0.836
;
International Tables for Crystallography
(1992, Vol. C, Tables 4.2.6.8 and 6.1.1.4)
;

loop_
_geom_angle_atom_site_label_1
_geom_angle_atom_site_label_2
_geom_angle_atom_site_label_3
_geom_angle
_geom_angle_publ_flag
Cl(1) Ru(1) N(3) 86.59(10) yes
Cl(1) Ru(1) C(1) 91.14(12) yes
Cl(1) Ru(1) C(2) 116.98(14) yes
Cl(1) Ru(1) C(3) 154.02(13) yes
Cl(1) Ru(1) C(4) 135.34(13) yes
Cl(1) Ru(1) C(5) 99.98(13) yes
Cl(1) Ru(1) C(11) 94.94(13) yes
N(3) Ru(1) C(1) 149.38(17) yes
N(3) Ru(1) C(2) 156.31(17) yes
N(3) Ru(1) C(3) 117.81(16) yes
N(3) Ru(1) C(4) 98.20(16) yes
N(3) Ru(1) C(5) 112.78(16) yes
N(3) Ru(1) C(11) 76.13(16) yes
C(1) Ru(1) C(2) 37.38(19) yes
C(1) Ru(1) C(3) 63.45(17) yes
C(1) Ru(1) C(4) 62.99(18) yes
C(1) Ru(1) C(5) 37.73(19) yes
C(1) Ru(1) C(11) 134.45(19) yes
C(2) Ru(1) C(3) 38.57(18) yes
C(2) Ru(1) C(4) 64.01(18) yes
C(2) Ru(1) C(5) 63.33(18) yes
C(2) Ru(1) C(11) 102.44(18) yes
C(3) Ru(1) C(4) 38.68(19) yes
C(3) Ru(1) C(5) 63.75(18) yes
C(3) Ru(1) C(11) 99.34(18) yes
C(4) Ru(1) C(5) 37.44(18) yes
C(4) Ru(1) C(11) 129.43(18) yes
C(5) Ru(1) C(11) 162.95(18) yes
Cl(2) Ru(2) N(6) 85.07(11) yes
Cl(2) Ru(2) C(23) 97.69(18) yes
Cl(2) Ru(2) C(24) 132.9(2) yes
Cl(2) Ru(2) C(25) 153.87(17) yes
Cl(2) Ru(2) C(26) 118.56(17) yes
Cl(2) Ru(2) C(27) 92.42(14) yes
Cl(2) Ru(2) C(33) 96.73(13) yes
N(6) Ru(2) C(23) 161.77(19) yes
N(6) Ru(2) C(24) 142.0(2) yes
N(6) Ru(2) C(25) 106.9(2) yes
N(6) Ru(2) C(26) 101.13(18) yes
N(6) Ru(2) C(27) 124.62(18) yes
N(6) Ru(2) C(33) 76.52(17) yes
C(23) Ru(2) C(24) 38.0(3) yes
C(23) Ru(2) C(25) 63.9(2) yes
C(23) Ru(2) C(26) 61.7(2) yes
C(23) Ru(2) C(27) 37.5(2) yes
C(23) Ru(2) C(33) 120.7(2) yes
C(24) Ru(2) C(25) 39.0(3) yes
C(24) Ru(2) C(26) 62.7(2) yes
C(24) Ru(2) C(27) 62.4(2) yes
C(24) Ru(2) C(33) 97.0(2) yes
C(25) Ru(2) C(26) 37.4(2) yes
C(25) Ru(2) C(27) 61.6(2) yes
C(25) Ru(2) C(33) 108.5(2) yes
C(26) Ru(2) C(27) 35.1(2) yes
C(26) Ru(2) C(33) 144.5(2) yes
C(27) Ru(2) C(33) 157.75(19) yes
C(45) O(1) C(48) 104.1(7) yes
C(49) O(2) C(52) 111.2(10) yes
C(53) O(3) C(56) 109.3(10) yes
C(11) N(1) C(12) 112.1(3) yes
C(11) N(2) C(17) 111.6(3) yes
C(11) N(2) C(18) 116.0(3) yes
C(17) N(2) C(18) 132.0(3) yes
Ru(1) N(3) C(18) 117.9(3) yes
Ru(1) N(3) C(22) 124.7(3) yes
C(18) N(3) C(22) 117.2(4) yes
C(33) N(4) C(34) 112.1(3) yes
C(33) N(5) C(39) 110.5(3) yes
C(33) N(5) C(40) 116.5(3) yes
C(39) N(5) C(40) 132.4(3) yes
Ru(2) N(6) C(40) 117.9(3) yes
Ru(2) N(6) C(44) 125.6(3) yes
C(40) N(6) C(44) 116.5(4) yes
Ru(1) C(1) C(2) 70.4(2) yes
Ru(1) C(1) C(5) 71.8(2) yes
Ru(1) C(1) C(6) 126.7(3) yes
C(2) C(1) C(5) 109.1(4) yes
C(2) C(1) C(6) 126.3(4) yes
C(5) C(1) C(6) 124.5(4) yes
Ru(1) C(2) C(1) 72.2(2) yes
Ru(1) C(2) C(3) 69.6(2) yes
Ru(1) C(2) C(7) 128.4(3) yes
C(1) C(2) C(3) 107.7(4) yes
C(1) C(2) C(7) 126.5(4) yes
C(3) C(2) C(7) 125.4(4) yes
Ru(1) C(3) C(2) 71.8(2) yes
Ru(1) C(3) C(4) 71.5(2) yes
Ru(1) C(3) C(8) 127.7(3) yes
C(2) C(3) C(4) 107.4(4) yes
C(2) C(3) C(8) 125.6(4) yes
C(4) C(3) C(8) 126.7(4) yes
Ru(1) C(4) C(3) 69.8(2) yes
Ru(1) C(4) C(5) 73.1(2) yes
Ru(1) C(4) C(9) 126.7(3) yes
C(3) C(4) C(5) 108.6(4) yes
C(3) C(4) C(9) 124.9(4) yes
C(5) C(4) C(9) 126.3(4) yes
Ru(1) C(5) C(1) 70.5(2) yes
Ru(1) C(5) C(4) 69.5(2) yes
Ru(1) C(5) C(10) 126.2(3) yes
C(1) C(5) C(4) 107.2(4) yes
C(1) C(5) C(10) 127.0(4) yes
C(4) C(5) C(10) 125.8(4) yes
Ru(1) C(11) N(1) 138.4(3) yes
Ru(1) C(11) N(2) 117.4(3) yes
N(1) C(11) N(2) 104.1(3) yes
N(1) C(12) C(13) 130.3(4) yes
N(1) C(12) C(17) 107.1(3) yes
C(13) C(12) C(17) 122.6(4) yes
C(12) C(13) C(14) 116.7(4) yes
C(13) C(14) C(15) 120.8(5) yes
C(14) C(15) C(16) 122.1(5) yes
C(15) C(16) C(17) 117.4(4) yes
N(2) C(17) C(12) 105.0(3) yes
N(2) C(17) C(16) 134.7(4) yes
C(12) C(17) C(16) 120.3(4) yes
N(2) C(18) N(3) 111.9(3) yes
N(2) C(18) C(19) 124.9(4) yes
N(3) C(18) C(19) 123.2(4) yes
C(18) C(19) C(20) 118.2(4) yes
C(19) C(20) C(21) 119.8(4) yes
C(20) C(21) C(22) 118.3(4) yes
N(3) C(22) C(21) 123.3(4) yes
Ru(2) C(23) C(24) 70.4(3) yes
Ru(2) C(23) C(27) 74.1(3) yes
Ru(2) C(23) C(28) 126.8(5) yes
C(24) C(23) C(27) 107.4(5) yes
C(24) C(23) C(28) 128.1(7) yes
C(27) C(23) C(28) 124.1(7) yes
Ru(2) C(24) C(23) 71.6(3) yes
Ru(2) C(24) C(25) 70.1(3) yes
Ru(2) C(24) C(29) 126.0(5) yes
C(23) C(24) C(25) 106.8(6) yes
C(23) C(24) C(29) 125.0(8) yes
C(25) C(24) C(29) 128.1(8) yes
Ru(2) C(25) C(24) 70.9(3) yes
Ru(2) C(25) C(26) 74.5(3) yes
Ru(2) C(25) C(30) 127.9(5) yes
C(24) C(25) C(26) 107.0(6) yes
C(24) C(25) C(30) 126.5(8) yes
C(26) C(25) C(30) 125.7(8) yes
Ru(2) C(26) C(25) 68.1(3) yes
Ru(2) C(26) C(27) 73.2(3) yes
Ru(2) C(26) C(31) 127.7(4) yes
C(25) C(26) C(27) 109.7(5) yes
C(25) C(26) C(31) 124.7(7) yes
C(27) C(26) C(31) 125.5(7) yes
Ru(2) C(27) C(23) 68.3(3) yes
Ru(2) C(27) C(26) 71.7(3) yes
Ru(2) C(27) C(32) 125.0(4) yes
C(23) C(27) C(26) 108.9(5) yes
C(23) C(27) C(32) 125.8(6) yes
C(26) C(27) C(32) 125.2(6) yes
Ru(2) C(33) N(4) 138.6(3) yes
Ru(2) C(33) N(5) 116.8(3) yes
N(4) C(33) N(5) 104.5(3) yes
N(4) C(34) C(35) 130.3(4) yes
N(4) C(34) C(39) 107.3(3) yes
C(35) C(34) C(39) 122.4(4) yes
C(34) C(35) C(36) 116.7(4) yes
C(35) C(36) C(37) 121.3(5) yes
C(36) C(37) C(38) 122.1(5) yes
C(37) C(38) C(39) 116.8(4) yes
N(5) C(39) C(34) 105.5(3) yes
N(5) C(39) C(38) 133.8(4) yes
C(34) C(39) C(38) 120.7(4) yes
N(5) C(40) N(6) 111.5(3) yes
N(5) C(40) C(41) 125.1(4) yes
N(6) C(40) C(41) 123.4(4) yes
C(40) C(41) C(42) 118.2(4) yes
C(41) C(42) C(43) 119.6(5) yes
C(42) C(43) C(44) 118.8(5) yes
N(6) C(44) C(43) 123.3(5) yes
O(1) C(45) C(46) 110.1(9) yes
C(45) C(46) C(47) 107.5(8) yes
C(46) C(47) C(48) 101.3(7) yes
O(1) C(48) C(47) 112.1(7) yes
O(2) C(49) C(50) 110.5(10) yes
C(49) C(50) C(51) 103.5(8) yes
C(50) C(51) C(52) 103.0(8) yes
O(2) C(52) C(51) 107.5(10) yes
O(3) C(53) C(54) 109.2(12) yes
C(53) C(54) C(55) 105.0(10) yes
C(54) C(55) C(56) 105.4(9) yes
O(3) C(56) C(55) 108.9(9) yes
C(11) N(1) H(1) 123.9 no
C(12) N(1) H(1) 124.0 no
C(33) N(4) H(25) 124.0 no
C(34) N(4) H(25) 123.9 no
C(1) C(6) H(2) 109.4 no
C(1) C(6) H(3) 109.5 no
C(1) C(6) H(4) 109.5 no
H(2) C(6) H(3) 109.5 no
H(2) C(6) H(4) 109.5 no
H(3) C(6) H(4) 109.5 no
C(2) C(7) H(5) 109.3 no
C(2) C(7) H(6) 109.6 no
C(2) C(7) H(7) 109.5 no
H(5) C(7) H(6) 109.5 no
H(5) C(7) H(7) 109.5 no
H(6) C(7) H(7) 109.5 no
C(3) C(8) H(8) 109.6 no
C(3) C(8) H(9) 109.4 no
C(3) C(8) H(10) 109.4 no
H(8) C(8) H(9) 109.5 no
H(8) C(8) H(10) 109.5 no
H(9) C(8) H(10) 109.5 no
C(4) C(9) H(11) 109.4 no
C(4) C(9) H(12) 109.5 no
C(4) C(9) H(13) 109.5 no
H(11) C(9) H(12) 109.5 no
H(11) C(9) H(13) 109.5 no
H(12) C(9) H(13) 109.5 no
C(5) C(10) H(14) 109.6 no
C(5) C(10) H(15) 109.4 no
C(5) C(10) H(16) 109.4 no
H(14) C(10) H(15) 109.5 no
H(14) C(10) H(16) 109.5 no
H(15) C(10) H(16) 109.5 no
C(12) C(13) H(17) 121.6 no
C(14) C(13) H(17) 121.7 no
C(13) C(14) H(18) 119.6 no
C(15) C(14) H(18) 119.6 no
C(14) C(15) H(19) 119.0 no
C(16) C(15) H(19) 118.9 no
C(15) C(16) H(20) 121.2 no
C(17) C(16) H(20) 121.3 no
C(18) C(19) H(21) 121.0 no
C(20) C(19) H(21) 120.9 no
C(19) C(20) H(22) 120.1 no
C(21) C(20) H(22) 120.1 no
C(20) C(21) H(23) 120.9 no
C(22) C(21) H(23) 120.8 no
N(3) C(22) H(24) 118.4 no
C(21) C(22) H(24) 118.4 no
C(23) C(28) H(26) 109.8 no
C(23) C(28) H(27) 109.6 no
C(23) C(28) H(28) 109.0 no
H(26) C(28) H(27) 109.5 no
H(26) C(28) H(28) 109.5 no
H(27) C(28) H(28) 109.5 no
C(24) C(29) H(29) 109.4 no
C(24) C(29) H(30) 109.5 no
C(24) C(29) H(31) 109.5 no
H(29) C(29) H(30) 109.5 no
H(29) C(29) H(31) 109.5 no
H(30) C(29) H(31) 109.5 no
C(25) C(30) H(32) 109.1 no
C(25) C(30) H(33) 109.4 no
C(25) C(30) H(34) 109.8 no
H(32) C(30) H(33) 109.5 no
H(32) C(30) H(34) 109.5 no
H(33) C(30) H(34) 109.5 no
C(26) C(31) H(35) 109.7 no
C(26) C(31) H(36) 109.4 no
C(26) C(31) H(37) 109.3 no
H(35) C(31) H(36) 109.5 no
H(35) C(31) H(37) 109.5 no
H(36) C(31) H(37) 109.5 no
C(27) C(32) H(38) 109.5 no
C(27) C(32) H(39) 109.2 no
C(27) C(32) H(40) 109.7 no
H(38) C(32) H(39) 109.5 no
H(38) C(32) H(40) 109.5 no
H(39) C(32) H(40) 109.5 no
C(34) C(35) H(41) 121.6 no
C(36) C(35) H(41) 121.7 no
C(35) C(36) H(42) 119.4 no
C(37) C(36) H(42) 119.3 no
C(36) C(37) H(43) 119.0 no
C(38) C(37) H(43) 118.9 no
C(37) C(38) H(44) 121.7 no
C(39) C(38) H(44) 121.6 no
C(40) C(41) H(45) 120.9 no
C(42) C(41) H(45) 120.9 no
C(41) C(42) H(46) 120.2 no
C(43) C(42) H(46) 120.2 no
C(42) C(43) H(47) 120.6 no
C(44) C(43) H(47) 120.5 no
N(6) C(44) H(48) 118.3 no
C(43) C(44) H(48) 118.4 no
O(1) C(45) H(49) 109.1 no
O(1) C(45) H(50) 109.4 no
C(46) C(45) H(49) 109.1 no
C(46) C(45) H(50) 109.6 no
H(49) C(45) H(50) 109.5 no
C(45) C(46) H(51) 110.2 no
C(45) C(46) H(52) 109.7 no
C(47) C(46) H(51) 110.2 no
C(47) C(46) H(52) 109.8 no
H(51) C(46) H(52) 109.5 no
C(46) C(47) H(53) 111.3 no
C(46) C(47) H(54) 111.7 no
C(48) C(47) H(53) 111.4 no
C(48) C(47) H(54) 111.6 no
H(53) C(47) H(54) 109.5 no
O(1) C(48) H(55) 108.7 no
O(1) C(48) H(56) 108.9 no
C(47) C(48) H(55) 108.8 no
C(47) C(48) H(56) 108.9 no
H(55) C(48) H(56) 109.5 no
O(2) C(49) H(57) 107.8 no
O(2) C(49) H(58) 109.6 no
C(50) C(49) H(57) 107.3 no
C(50) C(49) H(58) 112.0 no
H(57) C(49) H(58) 109.5 no
C(49) C(50) H(59) 112.9 no
C(49) C(50) H(60) 108.5 no
C(51) C(50) H(59) 111.6 no
C(51) C(50) H(60) 110.7 no
H(59) C(50) H(60) 109.5 no
C(50) C(51) H(61) 111.4 no
C(50) C(51) H(62) 112.1 no
C(52) C(51) H(61) 110.1 no
C(52) C(51) H(62) 110.6 no
H(61) C(51) H(62) 109.5 no
O(2) C(52) H(63) 108.5 no
O(2) C(52) H(64) 110.4 no
C(51) C(52) H(63) 110.7 no
C(51) C(52) H(64) 110.2 no
H(63) C(52) H(64) 109.5 no
O(3) C(53) H(65) 109.7 no
O(3) C(53) H(66) 109.5 no
C(54) C(53) H(65) 109.3 no
C(54) C(53) H(66) 109.6 no
H(65) C(53) H(66) 109.5 no
C(53) C(54) H(67) 110.8 no
C(53) C(54) H(68) 110.4 no
C(55) C(54) H(67) 110.7 no
C(55) C(54) H(68) 110.4 no
H(67) C(54) H(68) 109.5 no
C(54) C(55) H(69) 110.3 no
C(54) C(55) H(70) 110.6 no
C(56) C(55) H(69) 110.4 no
C(56) C(55) H(70) 110.6 no
H(69) C(55) H(70) 109.5 no
O(3) C(56) H(71) 109.4 no
O(3) C(56) H(72) 109.8 no
C(55) C(56) H(71) 109.6 no
C(55) C(56) H(72) 109.7 no
H(71) C(56) H(72) 109.4 no

loop_
_geom_bond_atom_site_label_1
_geom_bond_atom_site_label_2
_geom_bond_distance
_geom_bond_publ_flag
Ru(1) Cl(1) 2.4759(12) yes
Ru(1) N(3) 2.107(3) yes
Ru(1) C(1) 2.219(4) yes
Ru(1) C(2) 2.195(4) yes
Ru(1) C(3) 2.167(4) yes
Ru(1) C(4) 2.189(4) yes
Ru(1) C(5) 2.236(5) yes
Ru(1) C(11) 1.991(4) yes
Ru(2) Cl(2) 2.4753(12) yes
Ru(2) N(6) 2.108(3) yes
Ru(2) C(23) 2.183(6) yes
Ru(2) C(24) 2.168(5) yes
Ru(2) C(25) 2.157(6) yes
Ru(2) C(26) 2.240(5) yes
Ru(2) C(27) 2.259(5) yes
Ru(2) C(33) 1.986(4) yes
O(1) C(45) 1.438(14) yes
O(1) C(48) 1.418(10) yes
O(2) C(49) 1.347(18) yes
O(2) C(52) 1.294(15) yes
O(3) C(53) 1.351(18) yes
O(3) C(56) 1.377(17) yes
N(1) C(11) 1.360(5) yes
N(1) C(12) 1.404(6) yes
N(2) C(11) 1.403(5) yes
N(2) C(17) 1.411(6) yes
N(2) C(18) 1.403(6) yes
N(3) C(18) 1.350(6) yes
N(3) C(22) 1.351(6) yes
N(4) C(33) 1.350(5) yes
N(4) C(34) 1.401(6) yes
N(5) C(33) 1.419(5) yes
N(5) C(39) 1.410(5) yes
N(5) C(40) 1.405(6) yes
N(6) C(40) 1.359(6) yes
N(6) C(44) 1.353(6) yes
C(1) C(2) 1.415(7) yes
C(1) C(5) 1.441(7) yes
C(1) C(6) 1.516(7) yes
C(2) C(3) 1.441(7) yes
C(2) C(7) 1.509(7) yes
C(3) C(4) 1.443(7) yes
C(3) C(8) 1.513(7) yes
C(4) C(5) 1.421(7) yes
C(4) C(9) 1.503(7) yes
C(5) C(10) 1.519(8) yes
C(12) C(13) 1.387(6) yes
C(12) C(17) 1.399(6) yes
C(13) C(14) 1.402(7) yes
C(14) C(15) 1.388(7) yes
C(15) C(16) 1.395(8) yes
C(16) C(17) 1.388(7) yes
C(18) C(19) 1.396(6) yes
C(19) C(20) 1.383(7) yes
C(20) C(21) 1.387(7) yes
C(21) C(22) 1.387(7) yes
C(23) C(24) 1.416(11) yes
C(23) C(27) 1.431(8) yes
C(23) C(28) 1.511(13) yes
C(24) C(25) 1.444(11) yes
C(24) C(29) 1.496(15) yes
C(25) C(26) 1.410(9) yes
C(25) C(30) 1.509(12) yes
C(26) C(27) 1.356(8) yes
C(26) C(31) 1.538(9) yes
C(27) C(32) 1.527(10) yes
C(34) C(35) 1.391(6) yes
C(34) C(39) 1.396(6) yes
C(35) C(36) 1.386(7) yes
C(36) C(37) 1.389(8) yes
C(37) C(38) 1.398(7) yes
C(38) C(39) 1.391(6) yes
C(40) C(41) 1.386(7) yes
C(41) C(42) 1.376(7) yes
C(42) C(43) 1.386(8) yes
C(43) C(44) 1.374(8) yes
C(45) C(46) 1.449(17) yes
C(46) C(47) 1.504(16) yes
C(47) C(48) 1.472(10) yes
C(49) C(50) 1.396(15) yes
C(50) C(51) 1.513(13) yes
C(51) C(52) 1.471(14) yes
C(53) C(54) 1.44(2) yes
C(54) C(55) 1.470(16) yes
C(55) C(56) 1.431(14) yes
N(1) H(1) 0.950 no
N(4) H(25) 0.950 no
C(6) H(2) 0.950 no
C(6) H(3) 0.950 no
C(6) H(4) 0.950 no
C(7) H(5) 0.950 no
C(7) H(6) 0.950 no
C(7) H(7) 0.950 no
C(8) H(8) 0.950 no
C(8) H(9) 0.950 no
C(8) H(10) 0.950 no
C(9) H(11) 0.950 no
C(9) H(12) 0.950 no
C(9) H(13) 0.950 no
C(10) H(14) 0.950 no
C(10) H(15) 0.950 no
C(10) H(16) 0.950 no
C(13) H(17) 0.950 no
C(14) H(18) 0.950 no
C(15) H(19) 0.950 no
C(16) H(20) 0.950 no
C(19) H(21) 0.950 no
C(20) H(22) 0.950 no
C(21) H(23) 0.950 no
C(22) H(24) 0.950 no
C(28) H(26) 0.950 no
C(28) H(27) 0.950 no
C(28) H(28) 0.950 no
C(29) H(29) 0.950 no
C(29) H(30) 0.950 no
C(29) H(31) 0.950 no
C(30) H(32) 0.950 no
C(30) H(33) 0.950 no
C(30) H(34) 0.950 no
C(31) H(35) 0.950 no
C(31) H(36) 0.950 no
C(31) H(37) 0.950 no
C(32) H(38) 0.950 no
C(32) H(39) 0.950 no
C(32) H(40) 0.950 no
C(35) H(41) 0.950 no
C(36) H(42) 0.950 no
C(37) H(43) 0.950 no
C(38) H(44) 0.950 no
C(41) H(45) 0.950 no
C(42) H(46) 0.950 no
C(43) H(47) 0.950 no
C(44) H(48) 0.950 no
C(45) H(49) 0.950 no
C(45) H(50) 0.950 no
C(46) H(51) 0.950 no
C(46) H(52) 0.950 no
C(47) H(53) 0.950 no
C(47) H(54) 0.950 no
C(48) H(55) 0.950 no
C(48) H(56) 0.950 no
C(49) H(57) 0.950 no
C(49) H(58) 0.950 no
C(50) H(59) 0.950 no
C(50) H(60) 0.950 no
C(51) H(61) 0.950 no
C(51) H(62) 0.950 no
C(52) H(63) 0.950 no
C(52) H(64) 0.950 no
C(53) H(65) 0.950 no
C(53) H(66) 0.950 no
C(54) H(67) 0.950 no
C(54) H(68) 0.950 no
C(55) H(69) 0.950 no
C(55) H(70) 0.950 no
C(56) H(71) 0.950 no
C(56) H(72) 0.950 no
